data_4003649
loop_
_publ_author_name
'Gao, Hong-Qiang'
'Wei, Wen-Juan'
'Tan, Yu-Hui'
'Tang, Yun-Zhi'

_publ_section_title
;
 Phase Transition and Negative Thermal Expansion in Guanidinium
 Magnesium-Hypophosphite Hybrid Perovskite
;
_journal_name_full 'Chemistry of Materials'
_journal_paper_doi 10.1021/acs.chemmater.0c01654
_journal_year 2020
_chemical_formula_moiety '0.11(H24 Mg4 O24 P12), 0.44(C H6 N3)'
_chemical_formula_sum 'C2 H24 Mg2 N6 O12 P6'
_chemical_formula_weight 558.71
_space_group_crystal_system triclinic
_space_group_IT_number 2
_space_group_name_Hall '-P 1'
_space_group_name_H-M_alt 'P -1'
_atom_sites_solution_hydrogens mixed
_atom_sites_solution_primary direct
_audit_creation_method SHELXL-2014/7
_cell_angle_alpha 105.5955(8)
_cell_angle_beta 91.0079(7)
_cell_angle_gamma 118.5002(9)
_cell_formula_units_Z 2
_cell_length_a 8.99093(8)
_cell_length_b 9.06819(8)
_cell_length_c 15.64192(14)
_cell_measurement_reflns_used 9447
_cell_measurement_temperature 310(2)
_cell_measurement_theta_max 73.6040
_cell_measurement_theta_min 5.6690
_cell_volume 1063.35(2)
_computing_cell_refinement 'CrysAlisPro 1.171.39.28b (Rigaku OD, 2015)'
_computing_data_collection 'CrysAlisPro 1.171.39.28b (Rigaku OD, 2015)'
_computing_data_reduction 'CrysAlisPro 1.171.39.28b (Rigaku OD, 2015)'
_computing_molecular_graphics 'Olex2 (Dolomanov et al., 2009)'
_computing_publication_material 'Olex2 (Dolomanov et al., 2009)'
_computing_structure_refinement 'SHELXL-2014/7 (Sheldrick, 2014)'
_computing_structure_solution 'ShelXT (Sheldrick, 2015)'
_diffrn_ambient_temperature 310(2)
_diffrn_measured_fraction_theta_full 0.993
_diffrn_measured_fraction_theta_max 0.960
_diffrn_measurement_device_type 'XtaLAB AFC12 (RINC): Kappa single'
_diffrn_measurement_method '\w scans'
_diffrn_radiation_type CuK\a
_diffrn_radiation_wavelength 1.54184
_diffrn_reflns_av_R_equivalents 0.0302
_diffrn_reflns_av_unetI/netI 0.0292
_diffrn_reflns_Laue_measured_fraction_full 0.993
_diffrn_reflns_Laue_measured_fraction_max 0.960
_diffrn_reflns_limit_h_max 11
_diffrn_reflns_limit_h_min -10
_diffrn_reflns_limit_k_max 7
_diffrn_reflns_limit_k_min -11
_diffrn_reflns_limit_l_max 19
_diffrn_reflns_limit_l_min -19
_diffrn_reflns_number 10583
_diffrn_reflns_point_group_measured_fraction_full 0.993
_diffrn_reflns_point_group_measured_fraction_max 0.960
_diffrn_reflns_theta_full 67.684
_diffrn_reflns_theta_max 73.843
_diffrn_reflns_theta_min 5.667
_diffrn_source 'fine-focus sealed X-ray tube'
_exptl_absorpt_coefficient_mu 5.902
_exptl_absorpt_correction_T_max 1.00000
_exptl_absorpt_correction_T_min 0.46627
_exptl_absorpt_correction_type multi-scan
_exptl_absorpt_process_details
;
CrysAlisPro 1.171.39.28b (Rigaku Oxford Diffraction, 2015)
Empirical absorption correction using spherical harmonics,
 implemented in SCALE3 ABSPACK scaling algorithm.
;
_exptl_crystal_density_diffrn 1.745
_exptl_crystal_description block
_exptl_crystal_F_000 576
_refine_diff_density_max 1.397
_refine_diff_density_min -0.673
_refine_diff_density_rms 0.098
_refine_ls_extinction_coef 0.0156(6)
_refine_ls_extinction_expression Fc^*^=kFc[1+0.001xFc^2^\l^3^/sin(2\q)]^-1/4^
_refine_ls_extinction_method 'SHELXL-2014/7 (Sheldrick 2014'
_refine_ls_goodness_of_fit_ref 1.067
_refine_ls_hydrogen_treatment mixed
_refine_ls_matrix_type full
_refine_ls_number_parameters 305
_refine_ls_number_reflns 4154
_refine_ls_number_restraints 0
_refine_ls_restrained_S_all 1.067
_refine_ls_R_factor_all 0.0428
_refine_ls_R_factor_gt 0.0424
_refine_ls_shift/su_max 0.001
_refine_ls_shift/su_mean 0.000
_refine_ls_structure_factor_coef Fsqd
_refine_ls_weighting_details 'w=1/[\s^2^(Fo^2^)+(0.0516P)^2^+1.9002P] where P=(Fo^2^+2Fc^2^)/3'
_refine_ls_weighting_scheme calc
_refine_ls_wR_factor_gt 0.1089
_refine_ls_wR_factor_ref 0.1093
_reflns_Friedel_coverage 0.000
_reflns_number_gt 4125
_reflns_number_total 4154
_reflns_threshold_expression 'I > 2\s(I)'
_cod_data_source_file exp_38_08_310_00.cif
_cod_data_source_block exp_38_08_310_00
_cod_original_cell_volume 1063.347(19)
_cod_database_code 4003649
_shelx_shelxl_version_number 2014/7
_shelx_space_group_comment
;
The symmetry employed for this shelxl refinement is uniquely defined
by the following loop, which should always be used as a source of
symmetry information in preference to the above space-group names.
They are only intended as comments.
;

loop_
_space_group_symop_operation_xyz
'x, y, z'
'-x, -y, -z'

loop_
_atom_site_label
_atom_site_type_symbol
_atom_site_fract_x
_atom_site_fract_y
_atom_site_fract_z
_atom_site_U_iso_or_equiv
_atom_site_adp_type
_atom_site_occupancy
_atom_site_site_symmetry_order
_atom_site_calc_flag
_atom_site_refinement_flags_posn
_atom_site_refinement_flags_adp
_atom_site_refinement_flags_occupancy
_atom_site_disorder_assembly
_atom_site_disorder_group
P1 P 1.15184(8) 0.22322(8) 0.33700(4) 0.02075(18) Uani 1 1 d . . . . .
P2 P 0.87515(8) -0.28292(9) 0.15560(4) 0.02176(18) Uani 1 1 d . . . . .
P5 P 0.32985(9) -0.14147(9) 0.15722(5) 0.0298(2) Uani 1 1 d . . . . .
P3 P 0.46949(9) -0.29263(10) 0.35595(5) 0.0301(2) Uani 1 1 d . . . . .
Mg1 Mg 0.73945(9) -0.01564(9) 0.25117(5) 0.01419(19) Uani 1 1 d . . . . .
Mg2 Mg 0.5000 -0.5000 0.5000 0.0151(2) Uani 1 2 d S . P . .
O2 O 0.9795(2) 0.0594(2) 0.32172(12) 0.0221(4) Uani 1 1 d . . . . .
O4 O 0.8341(2) -0.4394(2) 0.07502(12) 0.0217(4) Uani 1 1 d . . . . .
O1 O 1.2793(2) 0.2654(2) 0.41577(13) 0.0251(4) Uani 1 1 d . . . . .
O3 O 0.7281(2) -0.2528(2) 0.17816(13) 0.0240(4) Uani 1 1 d . . . . .
O9 O 0.5145(2) -0.0877(3) 0.17150(15) 0.0340(5) Uani 1 1 d . . . . .
O5 O 0.6084(3) -0.1275(3) 0.34363(14) 0.0332(5) Uani 1 1 d . . . . .
O6 O 0.5194(3) -0.3856(4) 0.40235(19) 0.0548(7) Uani 1 1 d . . . . .
N5 N 0.3790(3) -0.5536(3) 0.10482(18) 0.0350(6) Uani 1 1 d . . . . .
H5C H 0.4829 -0.4715 0.1285 0.042 Uiso 1 1 calc R U . . .
H5D H 0.2946 -0.5386 0.1202 0.042 Uiso 1 1 calc R U . . .
N4 N 0.4771(3) -0.7285(4) 0.02024(19) 0.0358(6) Uani 1 1 d . . . . .
H4C H 0.5815 -0.6474 0.0435 0.043 Uiso 1 1 calc R U . . .
H4D H 0.4561 -0.8262 -0.0189 0.043 Uiso 1 1 calc R U . . .
C2 C 0.3491(3) -0.7030(4) 0.04470(18) 0.0237(5) Uani 1 1 d . . . . .
N3 N 0.9148(3) -0.2262(3) 0.39604(17) 0.0334(6) Uani 1 1 d . . . . .
H3C H 0.9308 -0.1491 0.3697 0.040 Uiso 1 1 calc R U . . .
H3D H 0.8169 -0.3217 0.3843 0.040 Uiso 1 1 calc R U . . .
C1 C 1.0400(3) -0.1982(3) 0.45421(17) 0.0227(5) Uani 1 1 d . . . . .
N2 N 1.0170(3) -0.3212(3) 0.49177(16) 0.0275(5) Uani 1 1 d . . . . .
H2C H 0.9205 -0.4187 0.4779 0.033 Uiso 1 1 calc R U . . .
H2D H 1.0987 -0.3033 0.5299 0.033 Uiso 1 1 calc R U . . .
N1 N 1.1918(3) -0.0516(3) 0.47311(18) 0.0357(6) Uani 1 1 d . . . . .
H1C H 1.2091 0.0263 0.4472 0.043 Uiso 1 1 calc R U . . .
H1D H 1.2729 -0.0345 0.5113 0.043 Uiso 1 1 calc R U . . .
O7 O 0.6599(3) -0.5876(3) 0.43833(16) 0.0407(6) Uani 1 1 d . . . . .
P4 P 0.61499(9) -0.74143(9) 0.35651(5) 0.02793(19) Uani 1 1 d . . . . .
O8 O 0.7573(2) -0.7787(2) 0.33369(12) 0.0239(4) Uani 1 1 d . . . . .
N6 N 0.1884(3) -0.8315(3) 0.01160(16) 0.0283(5) Uani 1 1 d . . . . .
H6C H 0.1679 -0.9308 -0.0256 0.034 Uiso 1 1 calc R U . . .
H6D H 0.1047 -0.8155 0.0273 0.034 Uiso 1 1 calc R U . . .
O10 O 0.2052(3) -0.3264(3) 0.10358(15) 0.0369(5) Uani 1 1 d . . . . .
Mg3 Mg 0.0000 -0.5000 0.0000 0.0139(2) Uani 1 2 d S . P . .
P6 P 0.11705(10) -0.27067(9) -0.14127(5) 0.02639(19) Uani 1 1 d . . . . .
O11 O 0.0445(3) -0.3045(3) -0.05889(14) 0.0319(5) Uani 1 1 d . . . . .
O12 O 0.1323(2) -0.1104(2) -0.15938(13) 0.0244(4) Uani 1 1 d . . . . .
H2A H 0.944(5) -0.293(5) 0.223(2) 0.035(9) Uiso 1 1 d . . . . .
H2B H 1.009(4) -0.137(5) 0.145(2) 0.032(9) Uiso 1 1 d . . . . .
H3A H 0.354(6) -0.256(6) 0.399(3) 0.075(15) Uiso 1 1 d . . . . .
H1A H 1.133(4) 0.362(5) 0.346(2) 0.036(9) Uiso 1 1 d . . . . .
H5A H 0.307(6) -0.030(6) 0.124(3) 0.072(14) Uiso 1 1 d . . . . .
H1B H 1.222(4) 0.212(4) 0.269(2) 0.031(9) Uiso 1 1 d . . . . .
H4A H 0.479(5) -0.881(5) 0.364(3) 0.046(11) Uiso 1 1 d . . . . .
H6A H 0.018(6) -0.421(6) -0.211(3) 0.068(14) Uiso 1 1 d . . . . .
H6B H 0.257(5) -0.261(6) -0.141(3) 0.055(12) Uiso 1 1 d . . . . .
H3B H 0.369(6) -0.400(6) 0.280(3) 0.058(12) Uiso 1 1 d . . . . .
H4B H 0.551(6) -0.721(6) 0.290(3) 0.061(13) Uiso 1 1 d . . . . .
H5B H 0.282(5) -0.108(5) 0.234(3) 0.050(11) Uiso 1 1 d . . . . .

loop_
_atom_site_aniso_label
_atom_site_aniso_U_11
_atom_site_aniso_U_22
_atom_site_aniso_U_33
_atom_site_aniso_U_23
_atom_site_aniso_U_13
_atom_site_aniso_U_12
P1 0.0171(3) 0.0171(3) 0.0234(3) 0.0055(2) 0.0033(2) 0.0055(3)
P2 0.0208(3) 0.0204(3) 0.0217(3) -0.0020(3) 0.0022(2) 0.0130(3)
P5 0.0185(3) 0.0227(4) 0.0373(4) -0.0072(3) -0.0029(3) 0.0110(3)
P3 0.0240(4) 0.0270(4) 0.0350(4) 0.0176(3) 0.0034(3) 0.0056(3)
Mg1 0.0141(4) 0.0103(4) 0.0171(4) 0.0024(3) 0.0048(3) 0.0062(3)
Mg2 0.0157(5) 0.0117(5) 0.0162(5) 0.0023(4) 0.0041(4) 0.0068(4)
O2 0.0168(8) 0.0174(9) 0.0261(9) 0.0047(7) -0.0013(7) 0.0055(7)
O4 0.0227(9) 0.0179(9) 0.0236(9) 0.0004(7) 0.0084(7) 0.0124(7)
O1 0.0184(9) 0.0179(9) 0.0299(10) 0.0015(7) -0.0010(7) 0.0054(7)
O3 0.0210(9) 0.0156(8) 0.0308(10) -0.0020(7) 0.0071(7) 0.0104(7)
O9 0.0195(10) 0.0336(11) 0.0379(11) -0.0011(9) -0.0034(8) 0.0116(9)
O5 0.0383(11) 0.0249(10) 0.0348(11) 0.0159(9) 0.0169(9) 0.0110(9)
O6 0.0514(15) 0.0503(15) 0.0636(17) 0.0419(14) 0.0026(13) 0.0140(13)
N5 0.0275(12) 0.0273(13) 0.0386(14) -0.0041(11) 0.0015(10) 0.0125(11)
N4 0.0260(12) 0.0320(13) 0.0439(15) 0.0024(11) 0.0085(11) 0.0152(11)
C2 0.0261(13) 0.0220(13) 0.0239(12) 0.0085(10) 0.0068(10) 0.0120(11)
N3 0.0342(13) 0.0331(13) 0.0331(13) 0.0156(11) 0.0031(10) 0.0145(11)
C1 0.0286(13) 0.0211(13) 0.0197(12) 0.0029(10) 0.0092(10) 0.0150(11)
N2 0.0269(12) 0.0208(11) 0.0317(12) 0.0080(9) 0.0003(9) 0.0098(10)
N1 0.0342(14) 0.0234(12) 0.0422(15) 0.0117(11) 0.0029(11) 0.0083(11)
O7 0.0219(10) 0.0292(11) 0.0483(13) -0.0191(10) 0.0040(9) 0.0117(9)
P4 0.0210(3) 0.0230(4) 0.0309(4) -0.0093(3) -0.0011(3) 0.0136(3)
O8 0.0232(9) 0.0182(9) 0.0271(9) -0.0007(7) 0.0060(7) 0.0119(8)
N6 0.0234(11) 0.0220(11) 0.0347(13) 0.0032(10) 0.0071(10) 0.0106(10)
O10 0.0254(10) 0.0297(11) 0.0369(11) -0.0084(9) -0.0056(9) 0.0098(9)
Mg3 0.0153(5) 0.0103(5) 0.0147(5) 0.0015(4) 0.0042(4) 0.0066(4)
P6 0.0389(4) 0.0231(4) 0.0316(4) 0.0157(3) 0.0214(3) 0.0223(3)
O11 0.0468(12) 0.0307(11) 0.0389(11) 0.0231(9) 0.0272(10) 0.0282(10)
O12 0.0338(10) 0.0203(9) 0.0281(9) 0.0133(7) 0.0158(8) 0.0170(8)

loop_
_atom_type_symbol
_atom_type_description
_atom_type_scat_dispersion_real
_atom_type_scat_dispersion_imag
_atom_type_scat_source
C C 0.0181 0.0091 'International Tables Vol C Tables 4.2.6.8 and 6.1.1.4'
H H 0.0000 0.0000 'International Tables Vol C Tables 4.2.6.8 and 6.1.1.4'
N N 0.0311 0.0180 'International Tables Vol C Tables 4.2.6.8 and 6.1.1.4'
O O 0.0492 0.0322 'International Tables Vol C Tables 4.2.6.8 and 6.1.1.4'
P P 0.2955 0.4335 'International Tables Vol C Tables 4.2.6.8 and 6.1.1.4'
Mg Mg 0.1719 0.1771 'International Tables Vol C Tables 4.2.6.8 and 6.1.1.4'

loop_
_geom_angle_atom_site_label_1
_geom_angle_atom_site_label_2
_geom_angle_atom_site_label_3
_geom_angle
_geom_angle_site_symmetry_1
_geom_angle_site_symmetry_3
_geom_angle_publ_flag
O1 P1 O2 115.92(11) . . ?
O1 P1 H1A 108.6(15) . . ?
O2 P1 H1A 110.4(15) . . ?
O1 P1 H1B 106.6(15) . . ?
O2 P1 H1B 110.4(16) . . ?
H1A P1 H1B 104(2) . . ?
O3 P2 O4 116.03(10) . . ?
O3 P2 H2A 110.3(16) . . ?
O4 P2 H2A 109.6(16) . . ?
O3 P2 H2B 111.4(15) . . ?
O4 P2 H2B 108.5(15) . . ?
H2A P2 H2B 100(2) . . ?
O10 P5 O9 118.20(13) . . ?
O10 P5 H5A 110(2) . . ?
O9 P5 H5A 110(2) . . ?
O10 P5 H5B 107.9(18) . . ?
O9 P5 H5B 110.0(18) . . ?
H5A P5 H5B 99(3) . . ?
O6 P3 O5 117.79(15) . . ?
O6 P3 H3A 109(2) . . ?
O5 P3 H3A 109(2) . . ?
O6 P3 H3B 110.4(19) . . ?
O5 P3 H3B 111(2) . . ?
H3A P3 H3B 98(3) . . ?
O5 Mg1 O9 92.21(10) . . ?
O5 Mg1 O12 176.28(8) . 2_655 ?
O9 Mg1 O12 86.32(9) . 2_655 ?
O5 Mg1 O3 91.38(8) . . ?
O9 Mg1 O3 90.46(8) . . ?
O12 Mg1 O3 92.04(8) 2_655 . ?
O5 Mg1 O2 92.71(9) . . ?
O9 Mg1 O2 174.71(8) . . ?
O12 Mg1 O2 88.89(8) 2_655 . ?
O3 Mg1 O2 87.47(8) . . ?
O5 Mg1 O8 85.75(8) . 1_565 ?
O9 Mg1 O8 92.85(8) . 1_565 ?
O12 Mg1 O8 90.92(8) 2_655 1_565 ?
O3 Mg1 O8 175.70(8) . 1_565 ?
O2 Mg1 O8 89.46(8) . 1_565 ?
O6 Mg2 O6 180.00(19) 2_646 . ?
O6 Mg2 O7 86.78(12) 2_646 2_646 ?
O6 Mg2 O7 93.22(12) . 2_646 ?
O6 Mg2 O7 93.22(12) 2_646 . ?
O6 Mg2 O7 86.78(12) . . ?
O7 Mg2 O7 180.00(11) 2_646 . ?
O6 Mg2 O1 90.83(9) 2_646 1_445 ?
O6 Mg2 O1 89.17(9) . 1_445 ?
O7 Mg2 O1 89.78(7) 2_646 1_445 ?
O7 Mg2 O1 90.22(7) . 1_445 ?
O6 Mg2 O1 89.17(9) 2_646 2_756 ?
O6 Mg2 O1 90.83(9) . 2_756 ?
O7 Mg2 O1 90.22(7) 2_646 2_756 ?
O7 Mg2 O1 89.78(7) . 2_756 ?
O1 Mg2 O1 180.00(10) 1_445 2_756 ?
P1 O2 Mg1 130.52(11) . . ?
P2 O4 Mg3 129.64(11) . 1_655 ?
P1 O1 Mg2 135.10(12) . 1_665 ?
P2 O3 Mg1 127.90(11) . . ?
P5 O9 Mg1 152.38(15) . . ?
P3 O5 Mg1 144.62(14) . . ?
P3 O6 Mg2 151.4(2) . . ?
C2 N5 H5C 120.0 . . ?
C2 N5 H5D 120.0 . . ?
H5C N5 H5D 120.0 . . ?
C2 N4 H4C 120.0 . . ?
C2 N4 H4D 120.0 . . ?
H4C N4 H4D 120.0 . . ?
N4 C2 N5 120.8(3) . . ?
N4 C2 N6 119.7(3) . . ?
N5 C2 N6 119.4(3) . . ?
C1 N3 H3C 120.0 . . ?
C1 N3 H3D 120.0 . . ?
H3C N3 H3D 120.0 . . ?
N3 C1 N1 120.7(3) . . ?
N3 C1 N2 119.8(3) . . ?
N1 C1 N2 119.4(3) . . ?
C1 N2 H2C 120.0 . . ?
C1 N2 H2D 120.0 . . ?
H2C N2 H2D 120.0 . . ?
C1 N1 H1C 120.0 . . ?
C1 N1 H1D 120.0 . . ?
H1C N1 H1D 120.0 . . ?
P4 O7 Mg2 128.88(12) . . ?
O7 P4 O8 115.82(11) . . ?
O7 P4 H4A 108.7(17) . . ?
O8 P4 H4A 111.7(17) . . ?
O7 P4 H4B 109(2) . . ?
O8 P4 H4B 111(2) . . ?
H4A P4 H4B 99(3) . . ?
P4 O8 Mg1 128.47(11) . 1_545 ?
C2 N6 H6C 120.0 . . ?
C2 N6 H6D 120.0 . . ?
H6C N6 H6D 120.0 . . ?
P5 O10 Mg3 148.52(16) . . ?
O10 Mg3 O10 180.0 2_545 . ?
O10 Mg3 O11 92.51(9) 2_545 2_545 ?
O10 Mg3 O11 87.49(9) . 2_545 ?
O10 Mg3 O11 87.49(9) 2_545 . ?
O10 Mg3 O11 92.51(9) . . ?
O11 Mg3 O11 180.0 2_545 . ?
O10 Mg3 O4 88.93(8) 2_545 1_455 ?
O10 Mg3 O4 91.07(8) . 1_455 ?
O11 Mg3 O4 89.96(7) 2_545 1_455 ?
O11 Mg3 O4 90.04(7) . 1_455 ?
O10 Mg3 O4 91.07(8) 2_545 2_645 ?
O10 Mg3 O4 88.93(8) . 2_645 ?
O11 Mg3 O4 90.04(7) 2_545 2_645 ?
O11 Mg3 O4 89.96(7) . 2_645 ?
O4 Mg3 O4 180.00(9) 1_455 2_645 ?
O11 P6 O12 115.46(11) . . ?
O11 P6 H6A 106(2) . . ?
O12 P6 H6A 112(2) . . ?
O11 P6 H6B 113(2) . . ?
O12 P6 H6B 108(2) . . ?
H6A P6 H6B 102(3) . . ?
P6 O11 Mg3 132.09(12) . . ?
P6 O12 Mg1 129.87(11) . 2_655 ?

loop_
_geom_bond_atom_site_label_1
_geom_bond_atom_site_label_2
_geom_bond_distance
_geom_bond_site_symmetry_2
_geom_bond_publ_flag
P1 O1 1.502(2) . ?
P1 O2 1.5049(18) . ?
P1 H1A 1.32(4) . ?
P1 H1B 1.25(3) . ?
P2 O3 1.5027(18) . ?
P2 O4 1.5038(17) . ?
P2 H2A 1.26(4) . ?
P2 H2B 1.36(3) . ?
P5 O10 1.480(2) . ?
P5 O9 1.483(2) . ?
P5 H5A 1.35(5) . ?
P5 H5B 1.29(4) . ?
P3 O6 1.455(3) . ?
P3 O5 1.489(2) . ?
P3 H3A 1.37(5) . ?
P3 H3B 1.30(4) . ?
Mg1 O5 2.054(2) . ?
Mg1 O9 2.069(2) . ?
Mg1 O12 2.0928(19) 2_655 ?
Mg1 O3 2.0985(18) . ?
Mg1 O2 2.1093(19) . ?
Mg1 O8 2.1168(19) 1_565 ?
Mg2 O6 2.032(2) 2_646 ?
Mg2 O6 2.032(2) . ?
Mg2 O7 2.0869(19) 2_646 ?
Mg2 O7 2.0869(19) . ?
Mg2 O1 2.1382(18) 1_445 ?
Mg2 O1 2.1382(18) 2_756 ?
O4 Mg3 2.0979(17) 1_655 ?
O1 Mg2 2.1382(17) 1_665 ?
N5 C2 1.323(4) . ?
N5 H5C 0.8600 . ?
N5 H5D 0.8600 . ?
N4 C2 1.322(4) . ?
N4 H4C 0.8600 . ?
N4 H4D 0.8600 . ?
C2 N6 1.325(4) . ?
N3 C1 1.314(4) . ?
N3 H3C 0.8600 . ?
N3 H3D 0.8600 . ?
C1 N1 1.327(4) . ?
C1 N2 1.330(4) . ?
N2 H2C 0.8600 . ?
N2 H2D 0.8600 . ?
N1 H1C 0.8600 . ?
N1 H1D 0.8600 . ?
O7 P4 1.494(2) . ?
P4 O8 1.4974(18) . ?
P4 H4A 1.31(4) . ?
P4 H4B 1.28(5) . ?
O8 Mg1 2.1169(19) 1_545 ?
N6 H6C 0.8600 . ?
N6 H6D 0.8600 . ?
O10 Mg3 2.064(2) . ?
Mg3 O10 2.064(2) 2_545 ?
Mg3 O11 2.0893(18) 2_545 ?
Mg3 O11 2.0893(18) . ?
Mg3 O4 2.0979(17) 1_455 ?
Mg3 O4 2.0979(17) 2_645 ?
P6 O11 1.494(2) . ?
P6 O12 1.4977(18) . ?
P6 H6A 1.36(5) . ?
P6 H6B 1.22(4) . ?
O12 Mg1 2.0928(19) 2_655 ?

loop_
_geom_torsion_atom_site_label_1
_geom_torsion_atom_site_label_2
_geom_torsion_atom_site_label_3
_geom_torsion_atom_site_label_4
_geom_torsion
_geom_torsion_site_symmetry_1
_geom_torsion_site_symmetry_2
_geom_torsion_site_symmetry_3
_geom_torsion_site_symmetry_4
_geom_torsion_publ_flag
O1 P1 O2 Mg1 158.78(13) . . . . ?
O3 P2 O4 Mg3 163.74(13) . . . 1_655 ?
O2 P1 O1 Mg2 -156.08(14) . . . 1_665 ?
O4 P2 O3 Mg1 -156.79(13) . . . . ?
O10 P5 O9 Mg1 -108.4(3) . . . . ?
O6 P3 O5 Mg1 109.6(3) . . . . ?
O5 P3 O6 Mg2 127.9(3) . . . . ?
Mg2 O7 P4 O8 -174.98(16) . . . . ?
O7 P4 O8 Mg1 160.46(16) . . . 1_545 ?
O9 P5 O10 Mg3 -130.8(3) . . . . ?
O12 P6 O11 Mg3 -178.39(15) . . . . ?
O11 P6 O12 Mg1 168.63(15) . . . 2_655 ?
